data_4062480
loop_
_publ_author_name
'Brisdon, Alan K.'
'Crossley, Ian R.'
'Pritchard, Robin G.'
'Sadiq, Ghazala'
'Warren, John E.'

_publ_section_title
;
Preparation and Functionalization of a Range of Main-Group 
Trifluoropropynyl Organometallic Compounds: The Application of 
Metalloid-Directed Carbolithiation to the Selective Synthesis of 
Novel Fluorocarbon Fragments.
;
_journal_issue 26
_journal_name_full Organometallics
_journal_page_first 5534
_journal_page_last 5542
_journal_paper_doi 10.1021/om034146t
_journal_volume 22
_journal_year 2003
_chemical_formula_moiety 'C25 H25 F3 Si1'
_chemical_formula_sum 'C25 H25 F3 Si'
_chemical_formula_weight 410.54
_space_group_IT_number 2
_space_group_name_Hall '-P 1'
_space_group_name_H-M_alt 'P -1'
_symmetry_cell_setting triclinic
_symmetry_Int_Tables_number 2
_symmetry_space_group_name_Hall '-P 1'
_symmetry_space_group_name_H-M 'P -1'
_cell_angle_alpha 93.092(2)
_cell_angle_beta 105.670(2)
_cell_angle_gamma 116.434(2)
_cell_formula_units_Z 2
_cell_length_a 10.2298(4)
_cell_length_b 10.2607(4)
_cell_length_c 12.3244(6)
_cell_measurement_temperature 150(2)
_cell_volume 1092.33(8)
_diffrn_ambient_temperature 150(2)
_exptl_crystal_density_diffrn 1.248
_cod_database_code 4062480

loop_
_symmetry_equiv_pos_as_xyz
'x, y, z'
'-x, -y, -z'

loop_
_atom_site_label
_atom_site_type_symbol
_atom_site_fract_x
_atom_site_fract_y
_atom_site_fract_z
_atom_site_U_iso_or_equiv
_atom_site_adp_type
_atom_site_occupancy
_atom_site_symmetry_multiplicity
_atom_site_calc_flag
_atom_site_refinement_flags
_atom_site_disorder_assembly
_atom_site_disorder_group
C1 C 0.7101(2) 0.2613(2) 0.25631(17) 0.0345(5) Uani 1 1 d . . .
C2 C 0.7074(2) 0.2692(2) 0.14830(17) 0.0346(5) Uani 1 1 d . . .
C3 C 0.7497(3) 0.1723(2) 0.08564(19) 0.0448(5) Uani 1 1 d . . .
C4 C 0.6609(3) 0.3670(2) 0.07851(18) 0.0379(5) Uani 1 1 d . . .
C5 C 0.7832(3) 0.4741(3) 0.0315(2) 0.0530(6) Uani 1 1 d . . .
C6 C 0.7415(3) 0.5875(3) -0.0209(2) 0.0493(6) Uani 1 1 d . . .
C7 C 0.7545(4) 0.7027(3) 0.0678(2) 0.0538(6) Uani 1 1 d . . .
C8 C 0.4231(2) 0.24006(19) 0.29550(14) 0.0279(4) Uani 1 1 d . . .
C9 C 0.3388(2) 0.1402(2) 0.18979(16) 0.0310(4) Uani 1 1 d . . .
C10 C 0.1787(2) 0.0601(2) 0.15388(18) 0.0364(5) Uani 1 1 d . . .
C11 C 0.0996(3) 0.0783(2) 0.22266(18) 0.0385(5) Uani 1 1 d . . .
C12 C 0.1804(3) 0.1759(2) 0.32777(19) 0.0420(5) Uani 1 1 d . . .
C13 C 0.3396(2) 0.2548(2) 0.36381(18) 0.0368(5) Uani 1 1 d . . .
C14 C 0.7079(2) 0.3219(2) 0.49883(15) 0.0313(4) Uani 1 1 d . . .
C15 C 0.6796(2) 0.1799(2) 0.51863(18) 0.0390(5) Uani 1 1 d . . .
C16 C 0.7191(2) 0.1542(2) 0.62861(18) 0.0420(5) Uani 1 1 d . . .
C17 C 0.7862(2) 0.2693(2) 0.72273(18) 0.0427(5) Uani 1 1 d . . .
C18 C 0.8156(3) 0.4101(3) 0.70586(18) 0.0433(5) Uani 1 1 d . . .
C19 C 0.7767(2) 0.4362(2) 0.59503(16) 0.0366(5) Uani 1 1 d . . .
C20 C 0.7040(2) 0.55080(19) 0.35024(14) 0.0294(4) Uani 1 1 d . . .
C21 C 0.5972(2) 0.6043(2) 0.32674(16) 0.0325(4) Uani 1 1 d . . .
C22 C 0.6452(3) 0.7557(2) 0.33337(17) 0.0406(5) Uani 1 1 d . . .
C23 C 0.8004(3) 0.8551(2) 0.36294(18) 0.0435(5) Uani 1 1 d . . .
C24 C 0.9087(3) 0.8056(2) 0.38615(17) 0.0406(5) Uani 1 1 d . . .
C25 C 0.8608(2) 0.6547(2) 0.37963(16) 0.0349(5) Uani 1 1 d . . .
F1 F 0.65662(17) 0.11724(15) -0.02435(11) 0.0647(4) Uani 1 1 d . . .
F2 F 0.74045(16) 0.05413(14) 0.13140(12) 0.0608(4) Uani 1 1 d . . .
F3 F 0.89372(16) 0.24478(15) 0.08119(13) 0.0662(4) Uani 1 1 d . . .
Si1 Si 0.63950(6) 0.34837(5) 0.34851(4) 0.02935(16) Uani 1 1 d . . .
H1 H 0.740(2) 0.190(2) 0.2913(17) 0.047(6) Uiso 1 1 d . . .
H4A H 0.635(2) 0.424(2) 0.1256(16) 0.032(5) Uiso 1 1 d . . .
H4B H 0.568(3) 0.304(2) 0.0112(19) 0.050(6) Uiso 1 1 d . . .
H5A H 0.879(3) 0.524(3) 0.099(2) 0.058(7) Uiso 1 1 d . . .
H5B H 0.803(3) 0.417(3) -0.027(3) 0.092(9) Uiso 1 1 d . . .
H6A H 0.630(3) 0.531(3) -0.080(2) 0.073(8) Uiso 1 1 d . . .
H6B H 0.808(3) 0.637(3) -0.068(2) 0.070(8) Uiso 1 1 d . . .
H7A H 0.679(3) 0.656(3) 0.112(2) 0.080(9) Uiso 1 1 d . . .
H7B H 0.861(4) 0.752(3) 0.129(3) 0.097(10) Uiso 1 1 d . . .
H7C H 0.736(3) 0.783(3) 0.032(2) 0.071(7) Uiso 1 1 d . . .
H9 H 0.392(2) 0.127(2) 0.1409(16) 0.031(5) Uiso 1 1 d . . .
H10 H 0.126(2) -0.008(2) 0.0848(18) 0.041(6) Uiso 1 1 d . . .
H11 H -0.002(2) 0.024(2) 0.1988(16) 0.034(5) Uiso 1 1 d . . .
H12 H 0.124(3) 0.187(2) 0.3760(19) 0.053(6) Uiso 1 1 d . . .
H13 H 0.394(2) 0.317(2) 0.4362(19) 0.043(6) Uiso 1 1 d . . .
H15 H 0.632(2) 0.097(2) 0.4522(18) 0.043(6) Uiso 1 1 d . . .
H16 H 0.700(2) 0.059(2) 0.6386(18) 0.048(6) Uiso 1 1 d . . .
H17 H 0.817(2) 0.251(2) 0.799(2) 0.054(6) Uiso 1 1 d . . .
H18 H 0.857(2) 0.488(2) 0.7691(19) 0.048(6) Uiso 1 1 d . . .
H19 H 0.798(2) 0.534(2) 0.5841(16) 0.039(5) Uiso 1 1 d . . .
H21 H 0.491(2) 0.539(2) 0.3073(15) 0.026(5) Uiso 1 1 d . . .
H22 H 0.567(2) 0.788(2) 0.3172(17) 0.045(6) Uiso 1 1 d . . .
H23 H 0.830(3) 0.957(3) 0.3652(18) 0.052(6) Uiso 1 1 d . . .
H24 H 1.016(3) 0.871(3) 0.4057(19) 0.053(7) Uiso 1 1 d . . .
H25 H 0.934(2) 0.621(2) 0.3991(15) 0.029(5) Uiso 1 1 d . . .

loop_
_atom_site_aniso_label
_atom_site_aniso_U_11
_atom_site_aniso_U_22
_atom_site_aniso_U_33
_atom_site_aniso_U_23
_atom_site_aniso_U_13
_atom_site_aniso_U_12
C1 0.0340(11) 0.0290(10) 0.0393(12) 0.0063(8) 0.0101(9) 0.0152(9)
C2 0.0308(11) 0.0292(10) 0.0410(12) 0.0006(8) 0.0116(9) 0.0127(9)
C3 0.0468(14) 0.0398(12) 0.0519(14) 0.0052(10) 0.0215(11) 0.0216(11)
C4 0.0419(13) 0.0404(12) 0.0326(11) 0.0030(9) 0.0146(10) 0.0197(11)
C5 0.0588(16) 0.0503(14) 0.0633(17) 0.0185(12) 0.0356(14) 0.0277(13)
C6 0.0640(17) 0.0483(14) 0.0428(13) 0.0166(11) 0.0259(12) 0.0273(13)
C7 0.0762(19) 0.0446(14) 0.0429(14) 0.0150(11) 0.0175(13) 0.0313(14)
C8 0.0371(11) 0.0223(9) 0.0268(10) 0.0085(7) 0.0116(8) 0.0152(8)
C9 0.0370(12) 0.0295(10) 0.0290(10) 0.0078(8) 0.0123(9) 0.0168(9)
C10 0.0377(12) 0.0318(11) 0.0314(11) 0.0054(9) 0.0060(9) 0.0129(10)
C11 0.0325(12) 0.0314(11) 0.0491(13) 0.0116(10) 0.0145(10) 0.0122(10)
C12 0.0478(14) 0.0324(11) 0.0540(14) 0.0114(10) 0.0301(11) 0.0181(11)
C13 0.0436(13) 0.0275(10) 0.0347(12) 0.0020(9) 0.0158(10) 0.0121(10)
C14 0.0313(11) 0.0271(10) 0.0319(10) 0.0055(8) 0.0082(8) 0.0121(9)
C15 0.0410(12) 0.0279(11) 0.0381(12) 0.0060(9) 0.0062(9) 0.0121(9)
C16 0.0440(13) 0.0324(12) 0.0456(13) 0.0163(10) 0.0107(10) 0.0162(10)
C17 0.0432(13) 0.0484(13) 0.0346(12) 0.0159(10) 0.0101(9) 0.0212(11)
C18 0.0508(14) 0.0432(13) 0.0298(11) 0.0024(10) 0.0074(10) 0.0212(11)
C19 0.0434(12) 0.0300(11) 0.0349(11) 0.0070(9) 0.0106(9) 0.0176(10)
C20 0.0378(11) 0.0270(10) 0.0225(9) 0.0052(7) 0.0117(8) 0.0136(9)
C21 0.0360(12) 0.0294(10) 0.0308(10) 0.0060(8) 0.0133(9) 0.0132(10)
C22 0.0534(14) 0.0347(12) 0.0424(12) 0.0117(9) 0.0207(10) 0.0250(11)
C23 0.0579(15) 0.0251(11) 0.0462(13) 0.0087(9) 0.0221(11) 0.0158(11)
C24 0.0423(13) 0.0304(11) 0.0393(12) 0.0058(9) 0.0152(10) 0.0083(10)
C25 0.0388(12) 0.0328(11) 0.0321(11) 0.0081(8) 0.0120(9) 0.0159(10)
F1 0.0798(10) 0.0605(9) 0.0521(9) -0.0118(7) 0.0186(7) 0.0365(8)
F2 0.0796(10) 0.0474(8) 0.0792(10) 0.0140(7) 0.0398(8) 0.0425(8)
F3 0.0567(9) 0.0571(8) 0.0989(11) 0.0067(7) 0.0455(8) 0.0287(7)
Si1 0.0347(3) 0.0245(3) 0.0272(3) 0.0047(2) 0.0091(2) 0.0135(2)

loop_
_geom_bond_atom_site_label_1
_geom_bond_atom_site_label_2
_geom_bond_distance
_geom_bond_site_symmetry_2
_geom_bond_publ_flag
C1 C2 1.331(3) . ?
C1 Si1 1.876(2) . ?
C1 H1 0.98(2) . ?
C2 C3 1.501(3) . ?
C2 C4 1.507(3) . ?
C3 F2 1.340(2) . ?
C3 F3 1.341(2) . ?
C3 F1 1.344(2) . ?
C4 C5 1.531(3) . ?
C4 H4A 0.96(2) . ?
C4 H4B 0.99(2) . ?
C5 C6 1.526(3) . ?
C5 H5A 0.99(2) . ?
C5 H5B 1.02(3) . ?
C6 C7 1.501(3) . ?
C6 H6A 1.04(3) . ?
C6 H6B 1.00(3) . ?
C7 H7A 1.02(3) . ?
C7 H7B 1.01(3) . ?
C7 H7C 1.02(3) . ?
C8 C13 1.397(3) . ?
C8 C9 1.397(3) . ?
C8 Si1 1.8742(19) . ?
C9 C10 1.387(3) . ?
C9 H9 0.96(2) . ?
C10 C11 1.377(3) . ?
C10 H10 0.93(2) . ?
C11 C12 1.381(3) . ?
C11 H11 0.89(2) . ?
C12 C13 1.380(3) . ?
C12 H12 0.97(2) . ?
C13 H13 0.93(2) . ?
C14 C19 1.393(3) . ?
C14 C15 1.403(3) . ?
C14 Si1 1.8757(18) . ?
C15 C16 1.381(3) . ?
C15 H15 0.99(2) . ?
C16 C17 1.383(3) . ?
C16 H16 0.93(2) . ?
C17 C18 1.378(3) . ?
C17 H17 0.96(2) . ?
C18 C19 1.391(3) . ?
C18 H18 0.94(2) . ?
C19 H19 0.95(2) . ?
C20 C21 1.399(3) . ?
C20 C25 1.401(3) . ?
C20 Si1 1.8756(18) . ?
C21 C22 1.395(3) . ?
C21 H21 0.938(19) . ?
C22 C23 1.378(3) . ?
C22 H22 0.97(2) . ?
C23 C24 1.383(3) . ?
C23 H23 0.95(2) . ?
C24 C25 1.390(3) . ?
C24 H24 0.95(2) . ?
C25 H25 0.937(19) . ?

loop_
_cod_related_entry_id
_cod_related_entry_database
_cod_related_entry_code
1 ChemSpider 21193182
